data_2238197
loop_
_publ_author_name
'Artetxe, Be\~nat'
'Reinoso, Santiago'
'San Felices, Leire'
'Mart\'in-Caballero, Jagoba'
'Guti\'errez-Zorrilla, Juan M.'

_publ_section_title
;
 <i>trans</i>-Diaquabis(pyridazine-3-carboxylato-\k^2^<i>N</i>^2^,<i>O</i>)cobalt(II)
 dihydrate
;
_journal_coeditor_code IS5284
_journal_issue 7
_journal_name_full 'Acta Crystallographica Section E'
_journal_page_first m420
_journal_page_last m421
_journal_paper_doi 10.1107/S1600536813017340
_journal_volume 69
_journal_year 2013
_chemical_formula_iupac '[Co (C5 H3 N2 O2)2 (H2 O)2], 2H2 O'
_chemical_formula_moiety 'C10 H10 Co N4 O6, 2(H2 O)'
_chemical_formula_sum 'C10 H14 Co N4 O8'
_chemical_formula_weight 377.18
_chemical_name_systematic
'<i>trans</i>-Diaquabis(pyridazine-3-carboxylato-\k^2^<i>N</i>^2^,<i>O</i>)cobalt(II) dihydrate'
_space_group_crystal_system triclinic
_space_group_IT_number 2
_space_group_name_Hall '-P 1'
_space_group_name_H-M_alt 'P -1'
_symmetry_cell_setting triclinic
_symmetry_space_group_name_Hall '-P 1'
_symmetry_space_group_name_H-M 'P -1'
_atom_sites_solution_hydrogens difmap
_atom_sites_solution_primary direct
_atom_sites_solution_secondary difmap
_audit_creation_method 'WinGX routine CIF_UPDATE'
_cell_angle_alpha 79.673(8)
_cell_angle_beta 89.875(7)
_cell_angle_gamma 72.321(8)
_cell_formula_units_Z 1
_cell_length_a 5.2934(4)
_cell_length_b 7.2817(8)
_cell_length_c 9.6196(9)
_cell_measurement_reflns_used 1404
_cell_measurement_temperature 100(2)
_cell_measurement_theta_max 27.75
_cell_measurement_theta_min 2.148
_cell_volume 347.01(6)
_computing_cell_refinement 'CrysAlis PRO (Agilent, 2011)'
_computing_data_collection 'CrysAlis PRO (Agilent, 2011)'
_computing_data_reduction 'CrysAlis PRO (Agilent, 2011)'
_computing_molecular_graphics 'ORTEP-3 for Windows (Farrugia, 2012)'
_computing_publication_material 'WinGX (Farrugia, 2012) and PLATON (Spek, 2009)'
_computing_structure_refinement 'SHELXL97 (Sheldrick, 2008)'
_computing_structure_solution 'OLEX2 (Dolomanov <i>et al.</i>, 2009)'
_diffrn_ambient_temperature 100(2)
_diffrn_detector_area_resol_mean 16.2439
_diffrn_measured_fraction_theta_full 1
_diffrn_measured_fraction_theta_max 1
_diffrn_measurement_device '\k-geometry diffractometer'
_diffrn_measurement_device_type 'Agilent SuperNova Single source at offset'
_diffrn_measurement_method '\w scans'
_diffrn_radiation_monochromator mirror
_diffrn_radiation_source 'SuperNova (Mo) X-ray Source'
_diffrn_radiation_type MoK\a
_diffrn_radiation_wavelength 0.71073
_diffrn_reflns_av_R_equivalents 0.0178
_diffrn_reflns_limit_h_max 6
_diffrn_reflns_limit_h_min -6
_diffrn_reflns_limit_k_max 7
_diffrn_reflns_limit_k_min -8
_diffrn_reflns_limit_l_max 11
_diffrn_reflns_limit_l_min -11
_diffrn_reflns_number 2202
_diffrn_reflns_theta_full 26
_diffrn_reflns_theta_max 26
_diffrn_reflns_theta_min 2.16
_exptl_absorpt_coefficient_mu 1.289
_exptl_absorpt_correction_T_max 0.967
_exptl_absorpt_correction_T_min 0.907
_exptl_absorpt_correction_type multi-scan
_exptl_absorpt_process_details
;
(CrysAlis PRO; Agilent, 2011)
;
_exptl_crystal_colour orange
_exptl_crystal_density_diffrn 1.805
_exptl_crystal_density_method 'not measured'
_exptl_crystal_description prism
_exptl_crystal_F_000 193
_exptl_crystal_size_max 0.09
_exptl_crystal_size_mid 0.07
_exptl_crystal_size_min 0.05
_refine_diff_density_max 0.277
_refine_diff_density_min -0.305
_refine_ls_extinction_method none
_refine_ls_goodness_of_fit_ref 1.084
_refine_ls_hydrogen_treatment mixed
_refine_ls_matrix_type full
_refine_ls_number_parameters 122
_refine_ls_number_reflns 1369
_refine_ls_number_restraints 4
_refine_ls_restrained_S_all 1.083
_refine_ls_R_factor_all 0.0284
_refine_ls_R_factor_gt 0.0264
_refine_ls_shift/su_max 0
_refine_ls_shift/su_mean 0
_refine_ls_structure_factor_coef Fsqd
_refine_ls_weighting_details 'calc w=1/[\s^2^(Fo^2^)+(0.0165P)^2^+0.2394P] where P=(Fo^2^+2Fc^2^)/3'
_refine_ls_weighting_scheme calc
_refine_ls_wR_factor_gt 0.0555
_refine_ls_wR_factor_ref 0.0575
_reflns_number_gt 1309
_reflns_number_total 1369
_reflns_threshold_expression I>2\s(I)
_cod_data_source_file is5284.cif
_cod_data_source_block I
_cod_database_code 2238197
_cod_database_fobs_code 2238197

loop_
_symmetry_equiv_pos_as_xyz
'x, y, z'
'-x, -y, -z'

loop_
_atom_site_type_symbol
_atom_site_label
_atom_site_fract_x
_atom_site_fract_y
_atom_site_fract_z
_atom_site_U_iso_or_equiv
_atom_site_adp_type
_atom_site_calc_flag
_atom_site_refinement_flags
_atom_site_occupancy
Co Co1 0.5 0.5 0.5 0.00870(12) Uani d S 1
O O1W 0.3333(3) 0.3129(2) 0.41228(15) 0.0114(3) Uani d D 1
N N1 -0.0009(3) 0.8482(2) 0.40078(17) 0.0106(3) Uani d . 1
O O1 0.7179(3) 0.52521(19) 0.32270(14) 0.0108(3) Uani d . 1
O O2 0.7178(3) 0.7107(2) 0.11041(14) 0.0134(3) Uani d . 1
N N2 0.2411(3) 0.7466(2) 0.36752(17) 0.0097(3) Uani d . 1
O O2W 0.2458(3) 0.4748(2) 0.13080(16) 0.0164(3) Uani d D 1
C C5 -0.0299(4) 1.0868(3) 0.1892(2) 0.0143(4) Uani d . 1
H H5 -0.1268 1.2074 0.1306 0.017 Uiso calc R 1
C C7 0.6162(4) 0.6691(3) 0.2244(2) 0.0105(4) Uani d . 1
C C3 0.3458(4) 0.8063(3) 0.2481(2) 0.0098(4) Uani d . 1
C C6 -0.1312(4) 1.0140(3) 0.3137(2) 0.0123(4) Uani d . 1
H H6 -0.3022 1.0865 0.3375 0.015 Uiso calc R 1
C C4 0.2144(4) 0.9783(3) 0.1543(2) 0.0130(4) Uani d . 1
H H4 0.2908 1.0191 0.0695 0.016 Uiso calc R 1
H H2WA 0.086(3) 0.541(3) 0.122(3) 0.029(7) Uiso d D 1
H H1WA 0.291(5) 0.359(3) 0.3285(18) 0.024(7) Uiso d D 1
H H2WB 0.281(5) 0.420(4) 0.062(2) 0.032(8) Uiso d D 1
H H1WB 0.214(4) 0.281(4) 0.454(3) 0.031(7) Uiso d D 1

loop_
_atom_site_aniso_label
_atom_site_aniso_U_11
_atom_site_aniso_U_22
_atom_site_aniso_U_33
_atom_site_aniso_U_12
_atom_site_aniso_U_13
_atom_site_aniso_U_23
Co1 0.0088(2) 0.0093(2) 0.00666(19) -0.00195(15) 0.00114(14) 0.00030(14)
O1W 0.0119(7) 0.0136(7) 0.0087(7) -0.0048(6) 0.0012(6) -0.0001(6)
N1 0.0095(8) 0.0113(8) 0.0114(8) -0.0029(7) 0.0008(6) -0.0036(7)
O1 0.0104(7) 0.0111(7) 0.0088(7) -0.0019(6) 0.0010(5) 0.0012(5)
O2 0.0161(7) 0.0143(7) 0.0089(7) -0.0045(6) 0.0051(6) -0.0002(6)
N2 0.0091(8) 0.0116(8) 0.0096(8) -0.0040(7) 0.0008(6) -0.0035(7)
O2W 0.0148(8) 0.0210(8) 0.0127(8) -0.0029(7) 0.0002(6) -0.0060(6)
C5 0.0163(10) 0.0095(10) 0.0146(11) -0.0021(8) -0.0025(8) 0.0009(8)
C7 0.0114(9) 0.0104(9) 0.0119(10) -0.0053(8) 0.0002(8) -0.0046(8)
C3 0.0103(9) 0.0105(9) 0.0097(9) -0.0037(8) 0.0009(7) -0.0037(8)
C6 0.0106(10) 0.0127(10) 0.0138(10) -0.0024(8) 0.0005(8) -0.0049(8)
C4 0.0160(10) 0.0129(10) 0.0102(10) -0.0057(8) 0.0012(8) 0.0002(8)

loop_
_atom_type_symbol
_atom_type_description
_atom_type_scat_dispersion_real
_atom_type_scat_dispersion_imag
_atom_type_scat_source
C C 0.0033 0.0016 'International Tables Vol C Tables 4.2.6.8 and 6.1.1.4'
H H 0 0 'International Tables Vol C Tables 4.2.6.8 and 6.1.1.4'
Co Co 0.3494 0.9721 'International Tables Vol C Tables 4.2.6.8 and 6.1.1.4'
N N 0.0061 0.0033 'International Tables Vol C Tables 4.2.6.8 and 6.1.1.4'
O O 0.0106 0.006 'International Tables Vol C Tables 4.2.6.8 and 6.1.1.4'

loop_
_geom_angle_atom_site_label_1
_geom_angle_atom_site_label_2
_geom_angle_atom_site_label_3
_geom_angle_site_symmetry_1
_geom_angle_site_symmetry_3
_geom_angle
_geom_angle_publ_flag
O1 Co1 O1 . 2_666 180 ?
O1 Co1 N2 . 2_666 101.76(6) ?
O1 Co1 N2 2_666 2_666 78.24(6) ?
O1 Co1 N2 . . 78.24(6) n
O1 Co1 N2 2_666 . 101.76(6) ?
N2 Co1 N2 2_666 . 180 ?
O1 Co1 O1W . . 89.54(5) n
O1 Co1 O1W 2_666 . 90.46(5) ?
N2 Co1 O1W 2_666 . 89.58(6) ?
N2 Co1 O1W . . 90.42(6) n
O1 Co1 O1W . 2_666 90.46(5) ?
O1 Co1 O1W 2_666 2_666 89.54(5) ?
N2 Co1 O1W 2_666 2_666 90.42(6) ?
N2 Co1 O1W . 2_666 89.58(6) ?
O1W Co1 O1W . 2_666 180.00(4) ?
Co1 O1W H1WA . . 109.3(17) ?
Co1 O1W H1WB . . 117.4(18) ?
H1WA O1W H1WB . . 112(2) ?
C6 N1 N2 . . 118.24(16) ?
C7 O1 Co1 . . 116.67(12) ?
C3 N2 N1 . . 121.11(16) ?
C3 N2 Co1 . . 113.96(13) ?
N1 N2 Co1 . . 124.73(12) ?
H2WA O2W H2WB . . 108(3) ?
C4 C5 C6 . . 117.74(18) ?
C4 C5 H5 . . 121.1 ?
C6 C5 H5 . . 121.1 ?
O2 C7 O1 . . 126.21(18) ?
O2 C7 C3 . . 117.09(17) ?
O1 C7 C3 . . 116.69(16) ?
N2 C3 C4 . . 122.10(18) ?
N2 C3 C7 . . 114.00(16) ?
C4 C3 C7 . . 123.89(17) ?
N1 C6 C5 . . 123.38(18) ?
N1 C6 H6 . . 118.3 ?
C5 C6 H6 . . 118.3 ?
C5 C4 C3 . . 117.37(18) ?
C5 C4 H4 . . 121.3 ?
C3 C4 H4 . . 121.3 ?

loop_
_geom_bond_atom_site_label_1
_geom_bond_atom_site_label_2
_geom_bond_site_symmetry_2
_geom_bond_distance
_geom_bond_publ_flag
Co1 O1 . 2.0689(13) yes
Co1 O1 2_666 2.0689(13) ?
Co1 N2 2_666 2.1023(16) ?
Co1 N2 . 2.1023(16) yes
Co1 O1W . 2.1199(14) yes
Co1 O1W 2_666 2.1199(14) ?
O1W H1WA . 0.819(16) ?
O1W H1WB . 0.822(17) ?
N1 C6 . 1.330(2) ?
N1 N2 . 1.341(2) ?
O1 C7 . 1.259(2) ?
O2 C7 . 1.249(2) ?
N2 C3 . 1.334(2) ?
O2W H2WA . 0.835(17) ?
O2W H2WB . 0.824(17) ?
C5 C4 . 1.372(3) ?
C5 C6 . 1.395(3) ?
C5 H5 . 0.95 ?
C7 C3 . 1.520(3) ?
C3 C4 . 1.391(3) ?
C6 H6 . 0.95 ?
C4 H4 . 0.95 ?

loop_
_geom_hbond_atom_site_label_D
_geom_hbond_atom_site_label_H
_geom_hbond_atom_site_label_A
_geom_hbond_site_symmetry_A
_geom_hbond_distance_DH
_geom_hbond_distance_HA
_geom_hbond_distance_DA
_geom_hbond_angle_DHA
_geom_hbond_publ_flag
O2W H2WA O2 1_455 0.833(19) 1.956(19) 2.787(2) 175.3(17) yes
O1W H1WA O2W 1_555 0.819(18) 1.921(17) 2.732(2) 171(3) yes
O2W H2WB O2 2_665 0.83(2) 2.05(2) 2.865(2) 168(3) yes
O1W H1WB N1 2_566 0.82(2) 2.07(3) 2.862(2) 164(3) yes
C4 H4 O2 2_675 0.95 2.37 3.188(2) 145 yes
C6 H6 O1W 1_465 0.95 2.33 3.264(3) 166 yes

loop_
_geom_torsion_atom_site_label_1
_geom_torsion_atom_site_label_2
_geom_torsion_atom_site_label_3
_geom_torsion_atom_site_label_4
_geom_torsion_site_symmetry_1
_geom_torsion
N2 Co1 O1 C7 2_666 -176.98(13)
N2 Co1 O1 C7 . 3.02(13)
O1W Co1 O1 C7 . 93.54(13)
O1W Co1 O1 C7 2_666 -86.46(13)
C6 N1 N2 C3 . -2.1(3)
C6 N1 N2 Co1 . 172.59(13)
O1 Co1 N2 C3 . -5.73(12)
O1 Co1 N2 C3 2_666 174.27(12)
O1W Co1 N2 C3 . -95.18(13)
O1W Co1 N2 C3 2_666 84.82(13)
O1 Co1 N2 N1 . 179.25(15)
O1 Co1 N2 N1 2_666 -0.75(15)
O1W Co1 N2 N1 . 89.80(14)
O1W Co1 N2 N1 2_666 -90.20(14)
Co1 O1 C7 O2 . 179.04(15)
Co1 O1 C7 C3 . -0.1(2)
N1 N2 C3 C4 . 1.8(3)
Co1 N2 C3 C4 . -173.40(14)
N1 N2 C3 C7 . -177.51(15)
Co1 N2 C3 C7 . 7.27(19)
O2 C7 C3 N2 . 175.85(16)
O1 C7 C3 N2 . -5.0(2)
O2 C7 C3 C4 . -3.5(3)
O1 C7 C3 C4 . 175.72(17)
N2 N1 C6 C5 . 0.4(3)
C4 C5 C6 N1 . 1.5(3)
C6 C5 C4 C3 . -1.7(3)
N2 C3 C4 C5 . 0.2(3)
C7 C3 C4 C5 . 179.45(17)
